data_1567143
loop_
_publ_author_name
'Samultceva, Sofia O.'
'Dvorko, Marina Yu.'
'Shabalin, Dmitrii A.'
'Ushakov, Igor&#x2019; A.'
'Vashchenko, Alexander V.'
'Schmidt, Elena Yu.'
'Trofimov, Boris A.'

_publ_section_title
;
 Regio- and stereoselective base-catalyzed assembly of
 6-methylene-5-oxaspiro[2.4]heptanones from alkynyl cyclopropyl ketones
;
_journal_issue 26
_journal_name_full 'Organic &amp; Biomolecular Chemistry'
_journal_page_first 5325
_journal_page_last 5333
_journal_paper_doi 10.1039/D2OB00854H
_journal_volume 20
_journal_year 2022
_chemical_formula_moiety 'C24 H18 Br2 O2'
_chemical_formula_sum 'C24 H18 Br2 O2'
_chemical_formula_weight 498.20
_chemical_name_systematic (Z)-6-(4-Bromobenzylidene)-4-((4-bromophenyl)ethynyl)-4-cyclopropyl-5-oxaspiro[2.4]heptan-7-one
_space_group_crystal_system monoclinic
_space_group_IT_number 14
_space_group_name_Hall '-P 2ybc'
_space_group_name_H-M_alt 'P 1 21/c 1'
_atom_sites_solution_hydrogens mixed
_atom_sites_solution_primary dual
_audit_creation_date 2022-03-15
_audit_creation_method
;
Olex2 1.5
(compiled 2021.12.09 svn.r5202d8cf for OlexSys, GUI svn.r6439)
;
_audit_update_record
;
2022-03-17 deposited with the CCDC.	2022-06-15 downloaded from the CCDC.
;
_cell_angle_alpha 90
_cell_angle_beta 119.385(8)
_cell_angle_gamma 90
_cell_formula_units_Z 4
_cell_length_a 10.087(3)
_cell_length_b 24.117(7)
_cell_length_c 10.137(3)
_cell_measurement_reflns_used 1290
_cell_measurement_temperature 273.15
_cell_measurement_theta_max 23.8
_cell_measurement_theta_min 2.4
_cell_volume 2148.7(11)
_computing_molecular_graphics 'Olex2 1.5 (Dolomanov et al., 2009)'
_computing_publication_material 'Olex2 1.5 (Dolomanov et al., 2009)'
_computing_structure_refinement 'XL  (Sheldrick, 2008)'
_computing_structure_solution 'XT  (Sheldrick, 2015)'
_diffrn_ambient_temperature 273.15
_diffrn_measured_fraction_theta_full 0.999
_diffrn_measured_fraction_theta_max 0.997
_diffrn_measurement_device_type 'Bruker D8 Venture'
_diffrn_measurement_method '\w and \f'
_diffrn_radiation_type MoK\a
_diffrn_radiation_wavelength 0.71073
_diffrn_reflns_av_R_equivalents 0.0956
_diffrn_reflns_av_unetI/netI 0.1362
_diffrn_reflns_Laue_measured_fraction_full 0.999
_diffrn_reflns_Laue_measured_fraction_max 0.997
_diffrn_reflns_limit_h_max 12
_diffrn_reflns_limit_h_min -11
_diffrn_reflns_limit_k_max 30
_diffrn_reflns_limit_k_min -30
_diffrn_reflns_limit_l_max 12
_diffrn_reflns_limit_l_min -12
_diffrn_reflns_number 19405
_diffrn_reflns_point_group_measured_fraction_full 0.999
_diffrn_reflns_point_group_measured_fraction_max 0.997
_diffrn_reflns_theta_full 25.242
_diffrn_reflns_theta_max 26.799
_diffrn_reflns_theta_min 2.456
_exptl_absorpt_coefficient_mu 3.789
_exptl_absorpt_correction_T_max 0.0788
_exptl_absorpt_correction_T_min 0.0448
_exptl_absorpt_correction_type multi-scan
_exptl_absorpt_process_details
;
SADABS-2016/2 (Bruker,2016/2) was used for absorption correction.
wR2(int) was 0.1555 before and 0.0804 after correction.
The Ratio of minimum to maximum transmission is 0.5685.
The \l/2 correction factor is Not present.
;
_exptl_crystal_colour 'clear light colourless'
_exptl_crystal_colour_lustre clear
_exptl_crystal_colour_modifier light
_exptl_crystal_colour_primary colourless
_exptl_crystal_density_diffrn 1.540
_exptl_crystal_description prism
_exptl_crystal_F_000 992
_exptl_crystal_recrystallization_method 'Re-crystallisation from solvent: methanol'
_exptl_crystal_size_max 0.338
_exptl_crystal_size_mid 0.255
_exptl_crystal_size_min 0.239
_refine_diff_density_max 0.443
_refine_diff_density_min -0.376
_refine_diff_density_rms 0.064
_refine_ls_extinction_method none
_refine_ls_goodness_of_fit_ref 1.023
_refine_ls_hydrogen_treatment mixed
_refine_ls_matrix_type full
_refine_ls_number_parameters 261
_refine_ls_number_reflns 4568
_refine_ls_number_restraints 0
_refine_ls_restrained_S_all 1.023
_refine_ls_R_factor_all 0.1971
_refine_ls_R_factor_gt 0.0694
_refine_ls_shift/su_max 0.000
_refine_ls_shift/su_mean 0.000
_refine_ls_structure_factor_coef Fsqd
_refine_ls_weighting_details 'w=1/[\s^2^(Fo^2^)+(0.0411P)^2^+0.7995P] where P=(Fo^2^+2Fc^2^)/3'
_refine_ls_weighting_scheme calc
_refine_ls_wR_factor_gt 0.1007
_refine_ls_wR_factor_ref 0.1270
_reflns_Friedel_coverage 0.000
_reflns_number_gt 2021
_reflns_number_total 4568
_reflns_threshold_expression 'I > 2\s(I)'
_cod_data_source_file d2ob00854h2.cif
_cod_data_source_block c4
_cod_database_code 1567143
_shelx_shelxl_version_number 2019/1
_shelx_space_group_comment
;
The symmetry employed for this shelxl refinement is uniquely defined
by the following loop, which should always be used as a source of
symmetry information in preference to the above space-group names.
They are only intended as comments.
;
_shelx_estimated_absorpt_t_max 0.465
_shelx_estimated_absorpt_t_min 0.361
_olex2_refinement_description
;
1. Fixed Uiso
 At 1.2 times of:
  All C(H) groups, All C(H,H) groups
2.a Ternary CH refined with riding coordinates:
 C20(H20)
2.b Secondary CH2 refined with riding coordinates:
 C18(H18A,H18B), C19(H19A,H19B), C21(H21A,H21B)
2.c Aromatic/amide H refined with riding coordinates:
 C2(H2), C3(H3), C5(H5), C11(H11), C12(H12), C14(H14), C15(H15), C23(H23),
 C24(H24)
;
_olex2_submission_special_instructions 'No special instructions were received'

loop_
_space_group_symop_operation_xyz
'x, y, z'
'-x, y+1/2, -z+1/2'
'-x, -y, -z'
'x, -y-1/2, z-1/2'

loop_
_atom_site_label
_atom_site_type_symbol
_atom_site_fract_x
_atom_site_fract_y
_atom_site_fract_z
_atom_site_U_iso_or_equiv
_atom_site_adp_type
_atom_site_occupancy
_atom_site_site_symmetry_order
_atom_site_calc_flag
_atom_site_refinement_flags_posn
_atom_site_refinement_flags_adp
_atom_site_refinement_flags_occupancy
_atom_site_disorder_assembly
_atom_site_disorder_group
Br1 Br 0.30665(8) 0.37857(3) 1.09735(8) 0.0909(3) Uani 1 1 d . . . . .
Br2 Br 1.37127(8) 0.04882(3) 0.99971(8) 0.0879(3) Uani 1 1 d . . . . .
O1 O 0.7479(4) 0.36488(12) 0.7243(4) 0.0503(9) Uani 1 1 d . . . . .
O2 O 0.9996(5) 0.47613(15) 0.8107(4) 0.0719(12) Uani 1 1 d . . . . .
C1 C 0.4585(7) 0.3934(2) 1.0437(6) 0.0584(15) Uani 1 1 d . . . . .
C2 C 0.4697(7) 0.3603(2) 0.9393(6) 0.0625(16) Uani 1 1 d . . . . .
H2 H 0.404795 0.330204 0.896123 0.075 Uiso 1 1 calc R U . . .
C3 C 0.5804(7) 0.3728(2) 0.8997(6) 0.0577(15) Uani 1 1 d . . . . .
H3 H 0.589700 0.349872 0.830926 0.069 Uiso 1 1 calc R U . . .
C4 C 0.6774(6) 0.4180(2) 0.9581(5) 0.0468(14) Uani 1 1 d . . . . .
C5 C 0.7876(6) 0.43427(19) 0.9113(5) 0.0498(14) Uani 1 1 d . . . . .
H5 H 0.846463 0.465112 0.960738 0.060 Uiso 1 1 calc R U . . .
C6 C 0.8163(6) 0.41135(19) 0.8079(5) 0.0438(13) Uani 1 1 d . . . . .
C7 C 0.8178(6) 0.34827(19) 0.6313(5) 0.0433(13) Uani 1 1 d . . . . .
C8 C 0.9126(6) 0.2991(2) 0.7029(5) 0.0459(14) Uani 1 1 d . . . . .
C9 C 0.9895(6) 0.2589(2) 0.7525(6) 0.0480(14) Uani 1 1 d . . . . .
C10 C 1.0809(6) 0.2093(2) 0.8111(6) 0.0429(13) Uani 1 1 d . . . . .
C11 C 1.0267(6) 0.1588(2) 0.7428(6) 0.0549(15) Uani 1 1 d . . . . .
H11 H 0.930551 0.156802 0.657775 0.066 Uiso 1 1 calc R U . . .
C12 C 1.1121(7) 0.1110(2) 0.7979(7) 0.0563(15) Uani 1 1 d . . . . .
H12 H 1.073799 0.077149 0.750317 0.068 Uiso 1 1 calc R U . . .
C13 C 1.2527(7) 0.1139(2) 0.9221(7) 0.0503(14) Uani 1 1 d . . . . .
C14 C 0.5556(7) 0.4372(2) 1.1078(6) 0.0674(17) Uani 1 1 d . . . . .
H14 H 0.548200 0.459045 1.179605 0.081 Uiso 1 1 calc R U . . .
C15 C 0.6646(7) 0.4494(2) 1.0669(6) 0.0597(16) Uani 1 1 d . . . . .
H15 H 0.730316 0.479114 1.112525 0.072 Uiso 1 1 calc R U . . .
C16 C 0.9239(7) 0.4344(2) 0.7617(6) 0.0510(14) Uani 1 1 d . . . . .
C17 C 0.9172(6) 0.39784(18) 0.6425(5) 0.0453(13) Uani 1 1 d . . . . .
C18 C 0.9152(7) 0.4251(2) 0.5069(6) 0.0703(18) Uani 1 1 d . . . . .
H18A H 0.853939 0.407965 0.408588 0.084 Uiso 1 1 calc R U . . .
H18B H 0.919374 0.465260 0.505432 0.084 Uiso 1 1 calc R U . . .
C19 C 1.0532(7) 0.3953(2) 0.6187(7) 0.0693(17) Uani 1 1 d . . . . .
H19A H 1.141588 0.417268 0.685236 0.083 Uiso 1 1 calc R U . . .
H19B H 1.076180 0.359996 0.588432 0.083 Uiso 1 1 calc R U . . .
C20 C 0.6900(6) 0.3362(2) 0.4751(6) 0.0487(14) Uani 1 1 d . . . . .
H20 H 0.624064 0.368157 0.425150 0.058 Uiso 1 1 calc R U . . .
C21 C 0.7104(7) 0.2983(2) 0.3696(6) 0.0726(18) Uani 1 1 d . . . . .
H21A H 0.662324 0.308654 0.263596 0.087 Uiso 1 1 calc R U . . .
H21B H 0.807124 0.279381 0.407935 0.087 Uiso 1 1 calc R U . . .
C22 C 0.6101(10) 0.2821(3) 0.4323(10) 0.076(2) Uani 1 1 d . . . . .
C23 C 1.3104(7) 0.1638(3) 0.9912(6) 0.0630(16) Uani 1 1 d . . . . .
H23 H 1.407563 0.165620 1.074770 0.076 Uiso 1 1 calc R U . . .
C24 C 1.2244(7) 0.2114(2) 0.9369(6) 0.0569(15) Uani 1 1 d . . . . .
H24 H 1.263147 0.245109 0.985215 0.068 Uiso 1 1 calc R U . . .
H22A H 0.641(6) 0.258(2) 0.504(5) 0.052(18) Uiso 1 1 d . . . . .
H22B H 0.501(8) 0.279(2) 0.361(7) 0.11(3) Uiso 1 1 d . . . . .

loop_
_atom_site_aniso_label
_atom_site_aniso_U_11
_atom_site_aniso_U_22
_atom_site_aniso_U_33
_atom_site_aniso_U_23
_atom_site_aniso_U_13
_atom_site_aniso_U_12
Br1 0.0896(6) 0.1196(6) 0.0918(5) 0.0113(4) 0.0663(5) 0.0112(4)
Br2 0.0842(6) 0.0632(4) 0.1173(6) 0.0285(4) 0.0501(5) 0.0326(4)
O1 0.065(3) 0.043(2) 0.063(2) -0.0089(17) 0.046(2) -0.0045(18)
O2 0.094(3) 0.049(2) 0.087(3) -0.016(2) 0.056(3) -0.022(2)
C1 0.062(4) 0.064(4) 0.059(4) 0.012(3) 0.037(4) 0.009(3)
C2 0.071(5) 0.067(4) 0.059(4) -0.007(3) 0.039(4) -0.002(3)
C3 0.071(4) 0.056(4) 0.056(4) -0.004(3) 0.040(3) 0.006(4)
C4 0.059(4) 0.038(3) 0.042(3) -0.002(3) 0.024(3) 0.003(3)
C5 0.056(4) 0.045(3) 0.050(3) -0.002(3) 0.027(3) 0.000(3)
C6 0.050(4) 0.038(3) 0.044(3) -0.001(3) 0.024(3) 0.002(3)
C7 0.051(4) 0.038(3) 0.052(3) 0.000(3) 0.034(3) 0.003(3)
C8 0.055(4) 0.041(3) 0.048(3) -0.001(3) 0.030(3) 0.000(3)
C9 0.054(4) 0.045(4) 0.054(4) 0.004(3) 0.034(3) 0.003(3)
C10 0.041(4) 0.039(4) 0.051(3) 0.007(3) 0.024(3) 0.004(3)
C11 0.049(4) 0.051(4) 0.054(3) -0.001(3) 0.017(3) 0.001(3)
C12 0.057(5) 0.041(4) 0.077(4) -0.002(3) 0.037(4) 0.006(3)
C13 0.043(4) 0.051(4) 0.068(4) 0.012(3) 0.035(4) 0.013(3)
C14 0.086(5) 0.073(5) 0.059(4) -0.001(3) 0.048(4) 0.015(4)
C15 0.076(5) 0.052(3) 0.055(4) -0.006(3) 0.035(4) 0.003(3)
C16 0.058(4) 0.036(3) 0.058(4) 0.004(3) 0.028(3) 0.006(3)
C17 0.058(4) 0.033(3) 0.055(3) 0.001(2) 0.036(3) 0.000(3)
C18 0.094(6) 0.064(4) 0.065(4) 0.001(3) 0.048(4) -0.018(4)
C19 0.073(5) 0.067(4) 0.096(5) -0.010(3) 0.064(4) -0.009(4)
C20 0.049(4) 0.041(3) 0.060(4) -0.003(3) 0.030(3) 0.008(3)
C21 0.081(5) 0.078(4) 0.061(4) -0.011(3) 0.037(4) 0.012(4)
C22 0.076(7) 0.063(5) 0.073(5) -0.010(4) 0.024(5) -0.009(5)
C23 0.048(4) 0.063(4) 0.063(4) 0.010(3) 0.016(3) -0.002(4)
C24 0.056(5) 0.044(4) 0.059(4) 0.003(3) 0.018(4) -0.003(3)

loop_
_atom_type_symbol
_atom_type_description
_atom_type_scat_dispersion_real
_atom_type_scat_dispersion_imag
_atom_type_scat_source
C C 0.0033 0.0016 'International Tables Vol C Tables 4.2.6.8 and 6.1.1.4'
H H 0.0000 0.0000 'International Tables Vol C Tables 4.2.6.8 and 6.1.1.4'
Br Br -0.2901 2.4595 'International Tables Vol C Tables 4.2.6.8 and 6.1.1.4'
O O 0.0106 0.0060 'International Tables Vol C Tables 4.2.6.8 and 6.1.1.4'

loop_
_geom_angle_atom_site_label_1
_geom_angle_atom_site_label_2
_geom_angle_atom_site_label_3
_geom_angle
_geom_angle_site_symmetry_1
_geom_angle_site_symmetry_3
_geom_angle_publ_flag
C6 O1 C7 111.2(3) . . ?
C2 C1 Br1 119.7(5) . . ?
C14 C1 Br1 120.0(4) . . ?
C14 C1 C2 120.3(5) . . ?
C1 C2 H2 120.8 . . ?
C1 C2 C3 118.5(5) . . ?
C3 C2 H2 120.8 . . ?
C2 C3 H3 118.5 . . ?
C4 C3 C2 123.0(5) . . ?
C4 C3 H3 118.5 . . ?
C3 C4 C5 124.2(4) . . ?
C3 C4 C15 116.4(5) . . ?
C15 C4 C5 119.4(5) . . ?
C4 C5 H5 115.3 . . ?
C6 C5 C4 129.5(5) . . ?
C6 C5 H5 115.3 . . ?
O1 C6 C16 109.7(4) . . ?
C5 C6 O1 125.9(5) . . ?
C5 C6 C16 124.4(5) . . ?
O1 C7 C17 103.9(3) . . ?
O1 C7 C20 107.0(4) . . ?
C8 C7 O1 107.5(4) . . ?
C8 C7 C17 110.5(4) . . ?
C8 C7 C20 112.3(4) . . ?
C20 C7 C17 115.0(4) . . ?
C9 C8 C7 175.9(5) . . ?
C8 C9 C10 178.9(6) . . ?
C11 C10 C9 120.6(5) . . ?
C11 C10 C24 118.4(5) . . ?
C24 C10 C9 121.0(5) . . ?
C10 C11 H11 119.3 . . ?
C10 C11 C12 121.3(5) . . ?
C12 C11 H11 119.3 . . ?
C11 C12 H12 120.3 . . ?
C13 C12 C11 119.4(5) . . ?
C13 C12 H12 120.3 . . ?
C12 C13 Br2 120.1(5) . . ?
C12 C13 C23 120.4(5) . . ?
C23 C13 Br2 119.5(5) . . ?
C1 C14 H14 119.7 . . ?
C1 C14 C15 120.7(5) . . ?
C15 C14 H14 119.7 . . ?
C4 C15 H15 119.5 . . ?
C14 C15 C4 121.1(5) . . ?
C14 C15 H15 119.5 . . ?
O2 C16 C6 126.4(5) . . ?
O2 C16 C17 126.9(5) . . ?
C17 C16 C6 106.7(5) . . ?
C16 C17 C7 107.1(4) . . ?
C16 C17 C18 117.4(4) . . ?
C16 C17 C19 118.6(5) . . ?
C18 C17 C7 123.7(4) . . ?
C19 C17 C7 124.9(4) . . ?
C19 C17 C18 58.7(3) . . ?
C17 C18 H18A 117.7 . . ?
C17 C18 H18B 117.7 . . ?
H18A C18 H18B 114.9 . . ?
C19 C18 C17 60.4(3) . . ?
C19 C18 H18A 117.7 . . ?
C19 C18 H18B 117.7 . . ?
C17 C19 H19A 117.7 . . ?
C17 C19 H19B 117.7 . . ?
C18 C19 C17 61.0(4) . . ?
C18 C19 H19A 117.7 . . ?
C18 C19 H19B 117.7 . . ?
H19A C19 H19B 114.8 . . ?
C7 C20 H20 114.0 . . ?
C21 C20 C7 121.6(4) . . ?
C21 C20 H20 114.0 . . ?
C22 C20 C7 122.8(5) . . ?
C22 C20 H20 114.0 . . ?
C22 C20 C21 59.9(4) . . ?
C20 C21 H21A 117.8 . . ?
C20 C21 H21B 117.8 . . ?
H21A C21 H21B 114.9 . . ?
C22 C21 C20 59.6(4) . . ?
C22 C21 H21A 117.8 . . ?
C22 C21 H21B 117.8 . . ?
C20 C22 C21 60.5(4) . . ?
C20 C22 H22A 115(4) . . ?
C20 C22 H22B 122(4) . . ?
C21 C22 H22A 120(4) . . ?
C21 C22 H22B 117(4) . . ?
H22A C22 H22B 113(5) . . ?
C13 C23 H23 120.0 . . ?
C13 C23 C24 120.0(5) . . ?
C24 C23 H23 120.0 . . ?
C10 C24 H24 119.8 . . ?
C23 C24 C10 120.3(5) . . ?
C23 C24 H24 119.8 . . ?

loop_
_geom_bond_atom_site_label_1
_geom_bond_atom_site_label_2
_geom_bond_distance
_geom_bond_site_symmetry_2
_geom_bond_publ_flag
Br1 C1 1.894(5) . ?
Br2 C13 1.894(5) . ?
O1 C6 1.369(5) . ?
O1 C7 1.484(5) . ?
O2 C16 1.212(6) . ?
C1 C2 1.373(7) . ?
C1 C14 1.369(7) . ?
C2 H2 0.9300 . ?
C2 C3 1.393(7) . ?
C3 H3 0.9300 . ?
C3 C4 1.388(7) . ?
C4 C5 1.461(6) . ?
C4 C15 1.395(6) . ?
C5 H5 0.9300 . ?
C5 C6 1.337(6) . ?
C6 C16 1.485(7) . ?
C7 C8 1.472(7) . ?
C7 C17 1.528(6) . ?
C7 C20 1.500(6) . ?
C8 C9 1.189(6) . ?
C9 C10 1.448(7) . ?
C10 C11 1.374(6) . ?
C10 C24 1.383(7) . ?
C11 H11 0.9300 . ?
C11 C12 1.383(7) . ?
C12 H12 0.9300 . ?
C12 C13 1.360(7) . ?
C13 C23 1.372(7) . ?
C14 H14 0.9300 . ?
C14 C15 1.384(7) . ?
C15 H15 0.9300 . ?
C16 C17 1.471(6) . ?
C17 C18 1.516(6) . ?
C17 C19 1.507(7) . ?
C18 H18A 0.9700 . ?
C18 H18B 0.9700 . ?
C18 C19 1.481(7) . ?
C19 H19A 0.9700 . ?
C19 H19B 0.9700 . ?
C20 H20 0.9800 . ?
C20 C21 1.495(7) . ?
C20 C22 1.483(8) . ?
C21 H21A 0.9700 . ?
C21 H21B 0.9700 . ?
C21 C22 1.486(9) . ?
C22 H22A 0.86(4) . ?
C22 H22B 0.98(7) . ?
C23 H23 0.9300 . ?
C23 C24 1.380(7) . ?
C24 H24 0.9300 . ?

loop_
_geom_torsion_atom_site_label_1
_geom_torsion_atom_site_label_2
_geom_torsion_atom_site_label_3
_geom_torsion_atom_site_label_4
_geom_torsion
_geom_torsion_site_symmetry_1
_geom_torsion_site_symmetry_2
_geom_torsion_site_symmetry_3
_geom_torsion_site_symmetry_4
_geom_torsion_publ_flag
Br1 C1 C2 C3 178.7(4) . . . . ?
Br1 C1 C14 C15 -178.3(4) . . . . ?
Br2 C13 C23 C24 -179.2(4) . . . . ?
O1 C6 C16 O2 178.0(5) . . . . ?
O1 C6 C16 C17 -0.4(5) . . . . ?
O1 C7 C17 C16 10.9(5) . . . . ?
O1 C7 C17 C18 -130.8(5) . . . . ?
O1 C7 C17 C19 156.4(5) . . . . ?
O1 C7 C20 C21 -155.5(4) . . . . ?
O1 C7 C20 C22 -83.3(6) . . . . ?
O2 C16 C17 C7 174.8(5) . . . . ?
O2 C16 C17 C18 -40.6(8) . . . . ?
O2 C16 C17 C19 26.7(8) . . . . ?
C1 C2 C3 C4 -1.6(8) . . . . ?
C1 C14 C15 C4 0.8(8) . . . . ?
C2 C1 C14 C15 1.1(9) . . . . ?
C2 C3 C4 C5 -175.8(5) . . . . ?
C2 C3 C4 C15 3.3(8) . . . . ?
C3 C4 C5 C6 0.8(9) . . . . ?
C3 C4 C15 C14 -2.9(8) . . . . ?
C4 C5 C6 O1 -2.1(9) . . . . ?
C4 C5 C6 C16 175.1(5) . . . . ?
C5 C4 C15 C14 176.3(5) . . . . ?
C5 C6 C16 O2 0.4(9) . . . . ?
C5 C6 C16 C17 -178.0(5) . . . . ?
C6 O1 C7 C8 105.5(4) . . . . ?
C6 O1 C7 C17 -11.6(5) . . . . ?
C6 O1 C7 C20 -133.7(4) . . . . ?
C6 C16 C17 C7 -6.7(6) . . . . ?
C6 C16 C17 C18 137.8(5) . . . . ?
C6 C16 C17 C19 -154.8(4) . . . . ?
C7 O1 C6 C5 -174.6(5) . . . . ?
C7 O1 C6 C16 7.8(5) . . . . ?
C7 C17 C18 C19 -113.5(5) . . . . ?
C7 C17 C19 C18 111.6(6) . . . . ?
C7 C20 C21 C22 112.2(6) . . . . ?
C7 C20 C22 C21 -110.3(6) . . . . ?
C8 C7 C17 C16 -104.1(4) . . . . ?
C8 C7 C17 C18 114.2(5) . . . . ?
C8 C7 C17 C19 41.4(7) . . . . ?
C8 C7 C20 C21 -37.9(6) . . . . ?
C8 C7 C20 C22 34.4(7) . . . . ?
C9 C10 C11 C12 -179.6(4) . . . . ?
C9 C10 C24 C23 -179.8(5) . . . . ?
C10 C11 C12 C13 0.0(7) . . . . ?
C11 C10 C24 C23 0.3(7) . . . . ?
C11 C12 C13 Br2 179.8(3) . . . . ?
C11 C12 C13 C23 -0.9(8) . . . . ?
C12 C13 C23 C24 1.5(8) . . . . ?
C13 C23 C24 C10 -1.2(8) . . . . ?
C14 C1 C2 C3 -0.7(8) . . . . ?
C15 C4 C5 C6 -178.2(5) . . . . ?
C16 C17 C18 C19 108.4(6) . . . . ?
C16 C17 C19 C18 -106.4(5) . . . . ?
C17 C7 C20 C21 89.6(6) . . . . ?
C17 C7 C20 C22 161.9(5) . . . . ?
C20 C7 C17 C16 127.5(4) . . . . ?
C20 C7 C17 C18 -14.2(7) . . . . ?
C20 C7 C17 C19 -86.9(6) . . . . ?
C24 C10 C11 C12 0.3(7) . . . . ?
